data_7131032
loop_
_publ_author_name
'Deresz, Krystyna A.'
'Kami\'nski, Rados\/law'
'Kutniewska, Sylwia E.'
'Kr\'owczy\'nski, Adam'
'Schaniel, Dominik'
'Jarzembska, Katarzyna N.'

_publ_section_title
;
 An optically reversible room-temperature solid-state cobalt(iii)
 photoswitch based on nitro-to-nitrito linkage isomerism
;
_journal_issue 97
_journal_name_full 'Chemical Communications'
_journal_page_first 13439
_journal_page_last 13442
_journal_paper_doi 10.1039/D2CC05134F
_journal_volume 58
_journal_year 2022
_chemical_formula_moiety 'C7 H19 Co1 N6 O6'
_chemical_formula_sum 'C7 H19 Co N6 O6'
_chemical_formula_weight 342.21
_space_group_IT_number 29
_space_group_name_Hall 'P 2c -2ac'
_space_group_name_H-M_alt 'P c a 21'
_symmetry_cell_setting orthorhombic
_symmetry_Int_Tables_number 29
_symmetry_space_group_name_Hall 'P 2c -2ac'
_symmetry_space_group_name_H-M 'P c a 21'
_audit_update_record
;
2022-05-09 deposited with the CCDC.	2022-10-27 downloaded from the CCDC.
;
_cell_angle_alpha 90
_cell_angle_beta 90
_cell_angle_gamma 90
_cell_formula_units_Z 4
_cell_length_a 12.8539(7)
_cell_length_b 10.7924(5)
_cell_length_c 9.8369(6)
_cell_measurement_reflns_used 2438
_cell_measurement_temperature 298
_cell_measurement_theta_max 74.74
_cell_measurement_theta_min 4.07
_cell_volume 1364.62(13)
_diffrn_ambient_temperature 298
_diffrn_detector 'CCD plate'
_diffrn_measured_fraction_theta_full 0.98
_diffrn_measured_fraction_theta_max 0.98
_diffrn_measurement_device 'four-circle diffractometer'
_diffrn_measurement_device_type 'SuperNova, Single source at offset/far, Atlas'
_diffrn_measurement_method '\w scans'
_diffrn_radiation_monochromator mirror
_diffrn_radiation_probe x-ray
_diffrn_radiation_source 'X-ray tube'
_diffrn_radiation_type 'Cu K\a'
_diffrn_radiation_wavelength 1.54184
_diffrn_reflns_av_R_equivalents 0.0624
_diffrn_reflns_av_unetI/netI 0.0512
_diffrn_reflns_limit_h_max 16
_diffrn_reflns_limit_h_min -13
_diffrn_reflns_limit_k_max 13
_diffrn_reflns_limit_k_min -13
_diffrn_reflns_limit_l_max 12
_diffrn_reflns_limit_l_min -11
_diffrn_reflns_number 5933
_diffrn_reflns_theta_full 76.06
_diffrn_reflns_theta_max 76.19
_diffrn_reflns_theta_min 4.1
_exptl_absorpt_coefficient_mu 10.231
_exptl_absorpt_correction_T_max 0.564
_exptl_absorpt_correction_T_min 0.198
_exptl_absorpt_correction_type gaussian
_exptl_absorpt_process_details
;
CrysAlisPro 1.171.41.76a (Rigaku Oxford Diffraction, 2020)
Numerical absorption correction based on gaussian integration over
a multifaceted crystal model
Empirical absorption correction using spherical harmonics,
implemented in SCALE3 ABSPACK scaling algorithm.
;
_exptl_crystal_colour orange
_exptl_crystal_density_diffrn 1.6656
_exptl_crystal_description plate
_exptl_crystal_F_000 712
_exptl_crystal_size_max 0.180
_exptl_crystal_size_mid 0.156
_exptl_crystal_size_min 0.056
_refine_diff_density_max 0.77
_refine_diff_density_min -0.47
_refine_ls_abs_structure_details '  926 of Friedel pairs used in the refinement'
_refine_ls_abs_structure_Flack 0.615(9)
_refine_ls_extinction_method none
_refine_ls_goodness_of_fit_gt 2.82
_refine_ls_goodness_of_fit_ref 2.61
_refine_ls_hydrogen_treatment constr
_refine_ls_number_constraints 87
_refine_ls_number_parameters 189
_refine_ls_number_reflns 2413
_refine_ls_number_restraints 0
_refine_ls_R_factor_all 0.1037
_refine_ls_R_factor_gt 0.0923
_refine_ls_shift/su_max 0.0461
_refine_ls_shift/su_mean 0.0025
_refine_ls_structure_factor_coef Fsqd
_refine_ls_weighting_details w=1/(\s^2^(I)+0.0004I^2^)
_refine_ls_weighting_scheme sigma
_refine_ls_wR_factor_gt 0.1956
_refine_ls_wR_factor_ref 0.2002
_reflns_number_gt 1991
_reflns_number_total 2856
_reflns_threshold_expression I>3\s(I)
_cod_data_source_file d2cc05134f2.cif
_cod_data_source_block Co1_RT_irr660nm_1stRUN
_cod_depositor_comments
;
The following automatic conversions were performed:

data item '_diffrn_radiation_probe' value 'X-ray' was changed to
'x-ray' in accordance with the
/home/data/users/saulius/crontab/automatic-downloads/rss-feeds/RSC/lib/dictionaries/cif_core.dic
dictionary named 'cif_core.dic' version 2.4.2 last updated on
2011-04-26.

Automatic conversion script
Id: cif_fix_values 7556 2019-12-06 15:28:31Z antanas 
;
_cod_original_formula_sum 'C7 H19 Co1 N6 O6'
_cod_database_code 7131032

loop_
_space_group_symop_id
_space_group_symop_operation_xyz
1 x,y,z
2 -x,-y,z+1/2
3 x+1/2,-y,z
4 -x+1/2,y,z+1/2

loop_
_atom_site_label
_atom_site_type_symbol
_atom_site_fract_x
_atom_site_fract_y
_atom_site_fract_z
_atom_site_adp_type
_atom_site_U_iso_or_equiv
_atom_site_site_symmetry_multiplicity
_atom_site_occupancy
_atom_site_calc_flag
_atom_site_refinement_flags
_atom_site_disorder_assembly
_atom_site_disorder_group
Co1 Co 0.42272(10) 0.28138(11) 0.5060(3) Uani 0.0384(3) 4 1 d . . .
N1 N 0.4481(8) 0.4582(8) 0.4707(12) Uani 0.066(4) 4 1 d . . .
O1 O 0.4738(9) 0.5278(8) 0.5640(11) Uani 0.090(4) 4 1 d . . .
O2 O 0.4323(10) 0.5083(10) 0.3623(11) Uani 0.106(5) 4 1 d . . .
N2 N 0.2769(7) 0.3367(9) 0.5215(12) Uani 0.063(3) 4 1 d . . .
O3 O 0.2534(8) 0.4014(9) 0.6199(11) Uani 0.082(4) 4 1 d . . .
O4 O 0.2109(8) 0.3005(12) 0.4407(12) Uani 0.112(5) 4 1 d . . .
N3a N 0.3735(14) 0.117(2) 0.5438(17) Uani 0.058(6) 4 0.70(4) d . . .
O5a O 0.3051(8) 0.0994(9) 0.6401(10) Uani 0.080(6) 4 0.70(4) d . . .
O6a O 0.3979(12) 0.0240(12) 0.4736(13) Uani 0.073(6) 4 0.70(4) d . . .
O6b O 0.394(3) 0.101(8) 0.507(5) Uiso 0.091(16) 4 0.30(4) d . . .
N3b N 0.344(3) 0.053(5) 0.565(4) Uiso 0.091(16) 4 0.30(4) d . . .
O5b O 0.3051(8) 0.0994(9) 0.6401(10) Uiso 0.091(16) 4 0.30(4) d . . .
N4 N 0.4415(7) 0.3101(8) 0.7018(9) Uani 0.049(3) 4 1 d . . .
C1 C 0.4959(11) 0.2202(12) 0.7908(13) Uani 0.069(5) 4 1 d . . .
C2 C 0.6051(12) 0.1990(13) 0.7505(18) Uani 0.086(6) 4 1 d . . .
C3 C 0.6153(10) 0.1503(12) 0.6059(16) Uani 0.067(4) 4 1 d . . .
N5 N 0.5821(6) 0.2302(7) 0.5005(18) Uani 0.065(3) 4 1 d . . .
C4 C 0.6039(11) 0.1544(14) 0.3660(17) Uani 0.081(6) 4 1 d . . .
C5 C 0.5668(13) 0.2095(13) 0.2356(16) Uani 0.084(6) 4 1 d . . .
C6 C 0.4528(13) 0.1909(13) 0.2139(13) Uani 0.079(5) 4 1 d . . .
N6 N 0.3948(9) 0.2637(9) 0.3094(10) Uani 0.067(4) 4 1 d . . .
C7 C 0.6507(8) 0.3435(11) 0.493(2) Uani 0.096(6) 4 1 d . . .
H1a H 0.459091 0.142812 0.790326 Uiso 0.0831 4 1 d . . .
H1b H 0.49365 0.248844 0.883177 Uiso 0.0831 4 1 d . . .
H2a H 0.643521 0.274904 0.759227 Uiso 0.1035 4 1 d . . .
H2b H 0.636841 0.141623 0.812458 Uiso 0.1035 4 1 d . . .
H3a H 0.68601 0.125626 0.589598 Uiso 0.0805 4 1 d . . .
H3b H 0.579789 0.072385 0.598338 Uiso 0.0805 4 1 d . . .
H4a H 0.676881 0.136725 0.359338 Uiso 0.0975 4 1 d . . .
H4b H 0.576426 0.072135 0.375291 Uiso 0.0975 4 1 d . . .
H5a H 0.58229 0.296512 0.234512 Uiso 0.1013 4 1 d . . .
H5b H 0.604594 0.173701 0.161209 Uiso 0.1013 4 1 d . . .
H6a H 0.435999 0.104922 0.225687 Uiso 0.0949 4 1 d . . .
H6b H 0.434759 0.215366 0.123087 Uiso 0.0949 4 1 d . . .
H7a H 0.622089 0.407891 0.548585 Uiso 0.1146 4 1 d . . .
H7b H 0.719257 0.322978 0.524138 Uiso 0.1146 4 1 d . . .
H7c H 0.654386 0.371574 0.400163 Uiso 0.1146 4 1 d . . .
H8a H 0.467166 0.383803 0.714648 Uiso 0.0737 4 1 d . . .
H8b H 0.382084 0.330034 0.738086 Uiso 0.0737 4 1 d . . .
H9a H 0.328554 0.251738 0.296644 Uiso 0.1001 4 1 d . . .
H9b H 0.381901 0.336181 0.274548 Uiso 0.1001 4 1 d . . .

loop_
_atom_site_aniso_label
_atom_site_aniso_type_symbol
_atom_site_aniso_U_11
_atom_site_aniso_U_22
_atom_site_aniso_U_33
_atom_site_aniso_U_12
_atom_site_aniso_U_13
_atom_site_aniso_U_23
Co1 Co 0.0371(6) 0.0380(5) 0.0402(5) 0.0012(5) -0.0008(9) -0.0005(9)
N1 N 0.070(6) 0.043(4) 0.084(8) -0.008(4) 0.015(5) 0.007(5)
O1 O 0.135(10) 0.053(5) 0.081(6) -0.003(5) 0.016(7) 0.002(5)
O2 O 0.155(12) 0.078(7) 0.084(7) -0.015(7) 0.011(7) 0.047(6)
N2 N 0.055(5) 0.069(5) 0.067(7) 0.005(4) -0.005(5) 0.018(6)
O3 O 0.065(6) 0.097(6) 0.084(7) 0.028(5) 0.020(5) 0.001(6)
O4 O 0.048(6) 0.200(13) 0.089(7) 0.010(7) -0.014(5) -0.009(8)
N3a N 0.074(12) 0.042(9) 0.058(9) -0.018(7) -0.014(8) 0.005(7)
O5a O 0.093(12) 0.074(10) 0.074(10) -0.039(7) 0.003(7) 0.021(7)
O6a O 0.113(12) 0.031(6) 0.076(10) -0.009(5) 0.000(7) -0.015(6)
N4 N 0.056(5) 0.048(4) 0.044(4) -0.001(4) 0.002(4) -0.002(4)
C1 C 0.067(8) 0.089(9) 0.052(6) 0.005(7) -0.007(6) 0.011(7)
C2 C 0.073(10) 0.077(9) 0.109(13) 0.011(7) -0.047(9) 0.010(9)
C3 C 0.051(7) 0.055(7) 0.095(9) 0.018(6) -0.018(7) 0.007(7)
N5 N 0.040(4) 0.051(4) 0.102(7) 0.006(3) 0.002(6) -0.024(7)
C4 C 0.053(8) 0.081(10) 0.109(12) 0.022(7) 0.029(8) -0.006(9)
C5 C 0.101(13) 0.077(9) 0.076(8) 0.030(8) 0.039(9) -0.001(8)
C6 C 0.116(13) 0.074(8) 0.047(6) 0.032(8) 0.006(7) -0.013(6)
N6 N 0.079(8) 0.078(7) 0.043(4) 0.027(5) -0.005(5) -0.008(5)
C7 C 0.040(6) 0.084(7) 0.162(16) -0.025(5) 0.012(10) -0.037(13)

loop_
_atom_type_symbol
_atom_type_scat_dispersion_real
_atom_type_scat_dispersion_imag
_atom_type_scat_source
_atom_type_scat_Cromer_Mann_a1
_atom_type_scat_Cromer_Mann_b1
_atom_type_scat_Cromer_Mann_a2
_atom_type_scat_Cromer_Mann_b2
_atom_type_scat_Cromer_Mann_a3
_atom_type_scat_Cromer_Mann_b3
_atom_type_scat_Cromer_Mann_a4
_atom_type_scat_Cromer_Mann_b4
_atom_type_scat_Cromer_Mann_c
C 0.0181 0.0091 'International Tables Vol C tables 4.2.6.8 and 6.1.1.4' 2.31 20.843901 1.02 10.2075 1.5886 0.5687 0.865 51.651199 0.2156
H 0.0000 0.0000 'International Tables Vol C tables 4.2.6.8 and 6.1.1.4' 0.493002 10.5109 0.322912 26.1257 0.140191 3.14236 0.04081 57.799702 0.003038
Co -2.3653 3.6143 'International Tables Vol C tables 4.2.6.8 and 6.1.1.4' 12.2841 4.2791 7.3409 0.2784 4.0034 13.5359 2.3488 71.169197 1.0118
N 0.0311 0.0180 'International Tables Vol C tables 4.2.6.8 and 6.1.1.4' 12.2126 0.0057 3.1322 9.8933 2.0125 28.997499 1.1663 0.5826 -11.529
O 0.0492 0.0322 'International Tables Vol C tables 4.2.6.8 and 6.1.1.4' 3.0485 13.2771 2.2868 5.7011 1.5463 0.3239 0.867 32.908901 0.2508

loop_
_geom_angle_atom_site_label_1
_geom_angle_atom_site_label_2
_geom_angle_atom_site_label_3
_geom_angle_site_symmetry_1
_geom_angle_site_symmetry_2
_geom_angle_site_symmetry_3
_geom_angle
_geom_angle_publ_flag
N1 Co1 N2 . . . 82.9(4) ?
N1 Co1 N3a . . . 170.4(5) ?
N1 Co1 O6b . . . 170.1(15) ?
N1 Co1 N4 . . . 89.9(4) ?
N1 Co1 N6 . . . 87.3(4) ?
N2 Co1 N3a . . . 87.4(5) ?
N2 Co1 O6b . . . 96.9(12) ?
N2 Co1 N4 . . . 89.8(4) ?
N2 Co1 N6 . . . 86.0(4) ?
N3a Co1 O6b . . . 14.0(14) ?
N3a Co1 N4 . . . 89.7(6) ?
N3a Co1 N6 . . . 92.4(7) ?
O6b Co1 N4 . . . 100.0(14) ?
O6b Co1 N6 . . . 82.9(14) ?
N4 Co1 N6 . . . 175.2(4) ?
Co1 N1 O1 . . . 120.5(8) ?
Co1 N1 O2 . . . 123.7(8) ?
O1 N1 O2 . . . 115.6(10) ?
Co1 N2 O3 . . . 117.5(8) ?
Co1 N2 O4 . . . 120.9(8) ?
O3 N2 O4 . . . 121.4(10) ?
Co1 N3a O6a . . . 123.5(13) ?
Co1 N3a O6b . . . 91(10) ?
Co1 N3a N3b . . . 170(3) ?
O6a N3a O6b . . . 33(10) ?
O6a N3a N3b . . . 65(3) ?
O6b N3a N3b . . . 98(11) ?
N3a O6a O6b . . . 17(3) ?
N3a O6a N3b . . . 39(3) ?
O6b O6a N3b . . . 56(4) ?
Co1 O6b N3a . . . 75(10) ?
Co1 O6b O6a . . . 154(4) ?
Co1 O6b N3b . . . 129(6) ?
N3a O6b O6a . . . 130(12) ?
N3a O6b N3b . . . 54(7) ?
O6a O6b N3b . . . 76(7) ?
N3a N3b O5a . . . 90(5) ?
N3a N3b O6a . . . 76(3) ?
N3a N3b O6b . . . 28(5) ?
O5a N3b O6a . . . 166(5) ?
O5a N3b O6b . . . 118(7) ?
O6a N3b O6b . . . 48(5) ?
Co1 N4 C1 . . . 122.3(7) ?
Co1 N4 H8a . . . 109.44 ?
Co1 N4 H8b . . . 109.45 ?
C1 N4 H8a . . . 109.5 ?
C1 N4 H8b . . . 109.48 ?
H8a N4 H8b . . . 92.7 ?
N4 C1 C2 . . . 113.1(10) ?
N4 C1 H1a . . . 109.35 ?
N4 C1 H1b . . . 109.34 ?
C2 C1 H1a . . . 109.58 ?
C2 C1 H1b . . . 109.42 ?
H1a C1 H1b . . . 105.84 ?
C1 C2 C3 . . . 112.5(12) ?
C1 C2 H2a . . . 109.67 ?
C1 C2 H2b . . . 109.73 ?
C3 C2 H2a . . . 109.31 ?
C3 C2 H2b . . . 109.27 ?
H2a C2 H2b . . . 106.14 ?
C2 C3 N5 . . . 116.7(11) ?
C2 C3 H3a . . . 109.32 ?
C2 C3 H3b . . . 109.73 ?
N5 C3 H3a . . . 109.01 ?
N5 C3 H3b . . . 109.61 ?
H3a C3 H3b . . . 101.32 ?
C3 N5 C7 . . . 110.6(12) ?
C5 C4 H4a . . . 109.39 ?
C5 C4 H4b . . . 109.75 ?
H4a C4 H4b . . . 100.91 ?
C4 C5 C6 . . . 112.4(12) ?
C4 C5 H5a . . . 110.11 ?
C4 C5 H5b . . . 109.26 ?
C6 C5 H5a . . . 109.5 ?
C6 C5 H5b . . . 108.98 ?
H5a C5 H5b . . . 106.43 ?
C5 C6 N6 . . . 110.0(10) ?
C5 C6 H6a . . . 109.75 ?
C5 C6 H6b . . . 109.64 ?
N6 C6 H6a . . . 109.44 ?
N6 C6 H6b . . . 109.27 ?
H6a C6 H6b . . . 108.68 ?
Co1 N6 C6 . . . 126.7(8) ?
Co1 N6 H9a . . . 109.17 ?
Co1 N6 H9b . . . 109.24 ?
C6 N6 H9a . . . 109.82 ?
C6 N6 H9b . . . 109.8 ?
H9a N6 H9b . . . 83.81 ?
N5 C7 H7a . . . 109.82 ?
N5 C7 H7b . . . 110 ?
N5 C7 H7c . . . 109.3 ?
H7a C7 H7b . . . 109.54 ?
H7a C7 H7c . . . 108.91 ?
H7b C7 H7c . . . 109.24 ?

loop_
_geom_bond_atom_site_label_1
_geom_bond_atom_site_label_2
_geom_bond_site_symmetry_1
_geom_bond_site_symmetry_2
_geom_bond_distance
_geom_bond_publ_flag
Co1 N1 . . 1.966(9) ?
Co1 N2 . . 1.972(9) ?
Co1 N3a . . 1.92(2) ?
Co1 O6b . . 1.98(9) ?
Co1 N4 . . 1.966(9) ?
Co1 N6 . . 1.980(10) ?
N1 O1 . . 1.229(13) ?
N1 O2 . . 1.217(14) ?
N2 O3 . . 1.236(14) ?
N2 O4 . . 1.223(14) ?
N3a O6a . . 1.26(2) ?
N3a O6b . . 0.48(6) ?
N3a N3b . . 0.82(5) ?
O5a N3b . . 1.02(4) ?
O6a O6b . . 0.89(8) ?
O6a N3b . . 1.18(4) ?
O6b N3b . . 1.00(7) ?
N4 C1 . . 1.485(14) ?
N4 H8a . . 0.8704 ?
N4 H8b . . 0.87 ?
C1 C2 . . 1.473(18) ?
C1 H1a . . 0.9587 ?
C1 H1b . . 0.9592 ?
C2 C3 . . 1.53(3) ?
C2 H2a . . 0.9606 ?
C2 H2b . . 0.9573 ?
C3 N5 . . 1.42(2) ?
C3 H3a . . 0.9635 ?
C3 H3b . . 0.9551 ?
N5 C7 . . 1.505(13) ?
C4 C5 . . 1.49(3) ?
C4 H4a . . 0.9574 ?
C4 H4b . . 0.9563 ?
C5 C6 . . 1.495(18) ?
C5 H5a . . 0.9542 ?
C5 H5b . . 0.9635 ?
C6 N6 . . 1.431(15) ?
C6 H6a . . 0.9612 ?
C6 H6b . . 0.9612 ?
N6 H9a . . 0.8698 ?
N6 H9b . . 0.8685 ?
C7 H7a . . 0.9616 ?
C7 H7b . . 0.9576 ?
C7 H7c . . 0.9651 ?
